data_4113066
loop_
_publ_author_name
'Jerry L. Atwood'
'Leonard J. Barbour'
'Scott J. Dalgarno'
'Michaele J. Hardie'
'Colin L. Raston'
'Helen R. Webb'

_publ_section_title
;
 Toward Mimicking Viral Geometry with Metal-Organic Systems
;
_journal_name_full 'Journal of the American Chemical Society'
_journal_page_first 13170
_journal_page_last 13171
_journal_paper_doi 10.1021/ja048058r
_journal_volume 126
_journal_year 2004
_chemical_formula_sum 'C66 H100 O40 Pr3.75 S6'
_chemical_formula_weight 2254.23
_chemical_name_common Cuboctahedron
_chemical_name_systematic
;
 ?
;
_space_group_IT_number 126
_symmetry_cell_setting tetragonal
_symmetry_space_group_name_Hall '-P 4a 2bc'
_symmetry_space_group_name_H-M 'P 4/n n c :2'
_atom_sites_solution_hydrogens geom
_atom_sites_solution_primary direct
_atom_sites_solution_secondary difmap
_audit_creation_method SHELXL-97
_cell_angle_alpha 90.00
_cell_angle_beta 90.00
_cell_angle_gamma 90.00
_cell_formula_units_Z 18
_cell_length_a 30.052(4)
_cell_length_b 30.052(4)
_cell_length_c 42.551(9)
_cell_measurement_temperature 100(2)
_cell_volume 38429(11)
_computing_cell_refinement 'SAINT (Bruker, 1998)'
_computing_data_collection 'SMART (Bruker, 1998)'
_computing_data_reduction 'SAINT (Bruker, 1998)'
_computing_molecular_graphics 'X-Seed (Barbour, 1999)'
_computing_publication_material 'CIFTAB (Sheldrick, 1997)'
_computing_structure_refinement 'SHELXL-97 (Sheldrick, 1997)'
_computing_structure_solution 'SHELXS-97 (Sheldrick, 1990)'
_diffrn_ambient_temperature 100(2)
_diffrn_measured_fraction_theta_full 0.986
_diffrn_measured_fraction_theta_max 0.986
_diffrn_measurement_device_type 'Bruker SMART Apex CCD diffractometer'
_diffrn_measurement_method 'omega scans'
_diffrn_radiation_monochromator graphite
_diffrn_radiation_source 'fine-focus sealed tube'
_diffrn_radiation_type MoK\a
_diffrn_radiation_wavelength 0.71073
_diffrn_reflns_av_R_equivalents 0.1718
_diffrn_reflns_av_sigmaI/netI 0.0555
_diffrn_reflns_limit_h_max 26
_diffrn_reflns_limit_h_min -26
_diffrn_reflns_limit_k_max 26
_diffrn_reflns_limit_k_min -26
_diffrn_reflns_limit_l_max 37
_diffrn_reflns_limit_l_min -37
_diffrn_reflns_number 121530
_diffrn_reflns_theta_full 18.18
_diffrn_reflns_theta_max 18.18
_diffrn_reflns_theta_min 1.35
_diffrn_standards_decay_% 0.0
_exptl_absorpt_coefficient_mu 2.339
_exptl_absorpt_correction_T_max 0.6519
_exptl_absorpt_correction_T_min 0.5404
_exptl_absorpt_correction_type multi-scan
_exptl_crystal_colour colorless
_exptl_crystal_density_diffrn 1.753
_exptl_crystal_description prism
_exptl_crystal_F_000 20399
_exptl_crystal_size_max 0.30
_exptl_crystal_size_mid 0.30
_exptl_crystal_size_min 0.20
_refine_diff_density_max 5.699
_refine_diff_density_min -2.516
_refine_diff_density_rms 0.416
_refine_ls_extinction_method none
_refine_ls_goodness_of_fit_ref 4.674
_refine_ls_hydrogen_treatment mixed
_refine_ls_matrix_type full
_refine_ls_number_parameters 526
_refine_ls_number_reflns 6728
_refine_ls_number_restraints 0
_refine_ls_restrained_S_all 4.674
_refine_ls_R_factor_all 0.3276
_refine_ls_R_factor_gt 0.2910
_refine_ls_shift/su_max 6.483
_refine_ls_shift/su_mean 0.054
_refine_ls_structure_factor_coef Fsqd
_refine_ls_weighting_details 'calc w=1/[\s^2^(Fo^2^)+(0.1000P)^2^+0.0000P] where P=(Fo^2^+2Fc^2^)/3'
_refine_ls_weighting_scheme calc
_refine_ls_wR_factor_gt 0.6052
_refine_ls_wR_factor_ref 0.6174
_reflns_number_gt 5015
_reflns_number_total 6728
_reflns_threshold_expression >2sigma(I)
_cod_data_source_file ja048058rrom20040405_032606.cif
_cod_data_source_block D:\Documents\_Papers\InPreparation\Angew_Scott\submit\structure.CIF
_cod_original_cell_volume 38428(11)
_cod_original_sg_symbol_H-M 'P 4/n n c'
_cod_database_code 4113066

loop_
_symmetry_equiv_pos_as_xyz
'x, y, z'
'-y+1/2, x, z'
'-x+1/2, -y+1/2, z'
'y, -x+1/2, z'
'x, -y+1/2, -z+1/2'
'-x+1/2, y, -z+1/2'
'y, x, -z+1/2'
'-y+1/2, -x+1/2, -z+1/2'
'-x, -y, -z'
'y-1/2, -x, -z'
'x-1/2, y-1/2, -z'
'-y, x-1/2, -z'
'-x, y-1/2, z-1/2'
'x-1/2, -y, z-1/2'
'-y, -x, z-1/2'
'y-1/2, x-1/2, z-1/2'

loop_
_atom_site_label
_atom_site_type_symbol
_atom_site_fract_x
_atom_site_fract_y
_atom_site_fract_z
_atom_site_U_iso_or_equiv
_atom_site_adp_type
_atom_site_occupancy
_atom_site_symmetry_multiplicity
_atom_site_calc_flag
_atom_site_refinement_flags
_atom_site_disorder_assembly
_atom_site_disorder_group
Pr1 Pr 0.15506(13) 0.15506(13) 0.7500 0.153(3) Uani 1 2 d S . .
Pr3 Pr 0.2500 0.2500 0.6551(2) 0.150(3) Uani 1 4 d S . .
O57 O 0.0541(12) 0.0541(12) 0.7500 0.122(18) Uiso 1 2 d S . .
O90 O 0.2500 0.2500 0.5470(19) 0.12(2) Uiso 1 4 d S . .
O131 O 0.104(2) 0.207(2) 0.6903(17) 0.21(5) Uiso 0.79(12) 1 d P . .
O134 O 0.197(2) 0.211(2) 0.6484(18) 0.24(3) Uiso 1 1 d . . .
O137 O 0.2124(16) 0.2019(16) 0.7203(14) 0.173(18) Uiso 1 1 d . . .
Pr2 Pr 0.0096(2) 0.51905(18) 0.50415(16) 0.093(3) Uani 0.50 1 d P . .
Pr4 Pr -0.2500 0.2500 0.7322(3) 0.111(4) Uani 0.50 2 d SP . .
Pr5 Pr -0.24724(13) 0.4388(3) 0.59331(17) 0.220(4) Uani 1 1 d . . .
S6 S -0.2175(7) 0.6042(7) 0.5304(5) 0.114(10) Uiso 1 1 d . . .
S7 S -0.3771(6) 0.4413(6) 0.6921(5) 0.113(5) Uiso 1 1 d . . .
S8 S 0.0891(5) 0.5280(6) 0.3410(5) 0.097(5) Uiso 1 1 d . . .
S9 S -0.3384(5) 0.5602(5) 0.6095(4) 0.122(5) Uiso 1 1 d . . .
S10 S -0.3251(7) 0.3106(8) 0.8393(6) 0.163(7) Uiso 1 1 d . . .
O12 O -0.5022(7) 0.2998(8) 0.7328(7) 0.061(8) Uiso 1 1 d . . .
H12 H -0.5066 0.2805 0.7189 0.073 Uiso 1 1 calc R . .
C13 C -0.4252(15) 0.3970(15) 0.7369(13) 0.087(15) Uiso 1 1 d . . .
H13 H -0.4140 0.4192 0.7507 0.104 Uiso 1 1 calc R . .
C14 C -0.4585(11) 0.3623(11) 0.7475(9) 0.035(10) Uiso 1 1 d . . .
O15 O -0.0847(8) 0.6147(8) 0.3485(6) 0.066(8) Uiso 1 1 d . . .
H15 H -0.1041 0.5950 0.3455 0.080 Uiso 1 1 calc R . .
O16 O -0.1621(10) 0.5712(10) 0.3562(8) 0.102(10) Uiso 1 1 d . . .
H16 H -0.1448 0.5742 0.3409 0.123 Uiso 1 1 calc R . .
C18 C -0.0821(13) 0.5305(13) 0.3335(10) 0.073(14) Uiso 1 1 d . . .
H18A H -0.0757 0.5050 0.3194 0.088 Uiso 1 1 calc R . .
H18B H -0.1004 0.5518 0.3213 0.088 Uiso 1 1 calc R . .
S1 S 0.0191(11) 0.6542(11) 0.4907(9) 0.227(12) Uiso 1 1 d . . .
O2 O -0.4076(14) 0.4698(14) 0.6617(15) 0.043(16) Uiso 0.50 1 d P . .
C4 C -0.1121(12) 0.5124(12) 0.3617(10) 0.056(11) Uiso 1 1 d . . .
C6 C -0.4469(11) 0.2514(10) 0.8214(9) 0.035(10) Uiso 1 1 d . . .
O7 O -0.5103(12) 0.2775(12) 0.7945(9) 0.126(13) Uiso 1 1 d . . .
H7 H -0.5192 0.2518 0.7991 0.152 Uiso 1 1 calc R . .
C8 C -0.1623(9) 0.6587(9) 0.4516(8) 0.012(8) Uiso 1 1 d . . .
C9 C -0.1989(11) 0.6096(12) 0.4884(10) 0.051(11) Uiso 1 1 d . . .
C10 C -0.0281(10) 0.6703(9) 0.4015(8) 0.017(8) Uiso 1 1 d . . .
C11 C -0.1679(12) 0.5241(12) 0.4019(10) 0.055(11) Uiso 1 1 d . . .
C12 C -0.0086(10) 0.6185(10) 0.3593(8) 0.033(10) Uiso 1 1 d . . .
O14 O -0.1679(7) 0.6333(8) 0.3985(7) 0.057(7) Uiso 1 1 d . . .
H14 H -0.1746 0.6104 0.3883 0.068 Uiso 1 1 calc R . .
O1 O -0.2758(14) 0.6029(13) 0.5329(11) 0.152(15) Uiso 1 1 d . . .
C17 C -0.0701(12) 0.6795(11) 0.4081(11) 0.050(11) Uiso 1 1 d . . .
C2 C -0.4523(10) 0.3220(10) 0.8001(8) 0.025(9) Uiso 1 1 d . . .
C19 C -0.4642(12) 0.2823(12) 0.8038(9) 0.047(11) Uiso 1 1 d . . .
C20 C -0.0450(9) 0.5495(9) 0.3397(8) 0.019(8) Uiso 1 1 d . . .
C22 C -0.0884(12) 0.6897(11) 0.4347(10) 0.048(11) Uiso 1 1 d . . .
O23 O -0.346(2) 0.452(3) 0.7202(19) 0.07(2) Uiso 0.50 1 d P . .
O24 O -0.3380(11) 0.4642(11) 0.5683(10) 0.130(13) Uiso 1 1 d . . .
C25 C -0.4121(11) 0.3941(12) 0.7058(10) 0.052(11) Uiso 1 1 d . . .
C26 C -0.1474(13) 0.5382(13) 0.3748(11) 0.068(13) Uiso 1 1 d . . .
C27 C -0.4555(10) 0.3284(10) 0.6953(9) 0.029(9) Uiso 1 1 d . . .
C28 C -0.4019(11) 0.2593(11) 0.8329(9) 0.040(10) Uiso 1 1 d . . .
H28 H -0.3860 0.2360 0.8429 0.048 Uiso 1 1 calc R . .
C29 C 0.0012(13) 0.6641(11) 0.4232(10) 0.056(12) Uiso 1 1 d . . .
H29 H 0.0305 0.6537 0.4190 0.068 Uiso 1 1 calc R . .
C30 C -0.4704(12) 0.3572(11) 0.7779(10) 0.060(12) Uiso 1 1 d . . .
H30A H -0.5031 0.3534 0.7779 0.073 Uiso 1 1 calc R . .
H30B H -0.4645 0.3861 0.7882 0.073 Uiso 1 1 calc R . .
O31 O -0.0973(10) 0.6835(9) 0.3821(8) 0.105(11) Uiso 1 1 d . . .
H31 H -0.1238 0.6873 0.3879 0.126 Uiso 1 1 calc R . .
C32 C -0.1953(10) 0.5863(10) 0.4361(9) 0.030(10) Uiso 1 1 d . . .
C34 C -0.1793(14) 0.6497(15) 0.4780(13) 0.085(15) Uiso 1 1 d . . .
H34 H -0.1789 0.6732 0.4929 0.102 Uiso 1 1 calc R . .
C35 C 0.0033(13) 0.5317(15) 0.3387(10) 0.072(13) Uiso 1 1 d . . .
H35 H 0.0077 0.5019 0.3320 0.086 Uiso 1 1 calc R . .
C36 C 0.0361(13) 0.5532(13) 0.3459(10) 0.063(12) Uiso 1 1 d . . .
C37 C -0.0397(13) 0.5945(13) 0.3460(10) 0.065(13) Uiso 1 1 d . . .
C38 C -0.0935(18) 0.4706(18) 0.3769(14) 0.12(2) Uiso 1 1 d . . .
H38 H -0.0698 0.4523 0.3696 0.149 Uiso 1 1 calc R . .
C39 C -0.2060(11) 0.5801(13) 0.4679(10) 0.058(12) Uiso 1 1 d . . .
H39 H -0.2190 0.5527 0.4743 0.069 Uiso 1 1 calc R . .
C40 C -0.1750(11) 0.6259(12) 0.4290(10) 0.049(11) Uiso 1 1 d . . .
C41 C 0.0319(13) 0.5958(13) 0.3577(10) 0.071(13) Uiso 1 1 d . . .
H41 H 0.0579 0.6104 0.3652 0.085 Uiso 1 1 calc R . .
C43 C -0.4688(12) 0.3329(12) 0.7213(11) 0.055(12) Uiso 1 1 d . . .
C44 C -0.0573(14) 0.6794(13) 0.4612(12) 0.083(14) Uiso 1 1 d . . .
H44 H -0.0675 0.6767 0.4823 0.099 Uiso 1 1 calc R . .
C47 C -0.1374(11) 0.6953(12) 0.4430(10) 0.059(12) Uiso 1 1 d . . .
H47A H -0.1391 0.7170 0.4605 0.071 Uiso 1 1 calc R . .
H47B H -0.1522 0.7091 0.4247 0.071 Uiso 1 1 calc R . .
C48 C -0.4633(14) 0.2079(13) 0.8296(11) 0.080(14) Uiso 1 1 d . . .
H48A H -0.4957 0.2101 0.8337 0.096 Uiso 1 1 calc R . .
H48B H -0.4489 0.1984 0.8495 0.096 Uiso 1 1 calc R . .
O49 O 0.0844(19) 0.496(2) 0.3602(19) 0.10(2) Uiso 0.50 1 d P . .
C51 C -0.0144(13) 0.6741(12) 0.4536(11) 0.062(12) Uiso 1 1 d . . .
C54 C -0.4044(14) 0.3271(15) 0.8137(12) 0.092(15) Uiso 1 1 d . . .
H54 H -0.3889 0.3543 0.8103 0.111 Uiso 1 1 calc R . .
O55 O -0.1913(12) 0.3956(12) 0.5447(10) 0.137(14) Uiso 1 1 d . A 1
C56 C -0.071(5) 0.533(6) 0.533(5) 0.18(6) Uiso 0.50 1 d P B 1
C58 C -0.1581(12) 0.4855(12) 0.4179(10) 0.061(12) Uiso 1 1 d . . .
H58 H -0.1761 0.4751 0.4347 0.073 Uiso 1 1 calc R . .
C59 C -0.0086(16) 0.6634(15) 0.3719(13) 0.108(17) Uiso 1 1 d . . .
H59A H 0.0226 0.6736 0.3730 0.129 Uiso 1 1 calc R . .
H59B H -0.0242 0.6828 0.3566 0.129 Uiso 1 1 calc R . .
O60 O -0.328(2) 0.348(2) 0.855(2) 0.11(2) Uiso 0.50 1 d P . .
C61 C -0.0603(11) 0.5586(11) 0.4417(10) 0.046(10) Uiso 1 1 d . . .
C66 C -0.4215(14) 0.3653(14) 0.6842(12) 0.088(15) Uiso 1 1 d . . .
H66 H -0.4092 0.3664 0.6636 0.105 Uiso 1 1 calc R . .
O70 O -0.189(2) 0.636(2) 0.5556(17) 0.09(3) Uiso 0.50 1 d P . .
O71 O 0.016(3) 0.687(3) 0.509(3) 0.15(3) Uiso 0.50 1 d P . .
O72 O -0.2438(19) 0.347(2) 0.5990(18) 0.12(2) Uiso 0.50 1 d P A .
O74 O -0.186(2) 0.499(3) 0.5881(19) 0.13(3) Uiso 0.50 1 d P A 2
O75 O -0.3478(19) 0.320(2) 0.8701(17) 0.093(19) Uiso 0.50 1 d P . .
C82 C 0.006(2) 0.500(2) 0.432(2) 0.15(3) Uiso 1 1 d . . .
O85 O -0.252(2) 0.485(3) 0.617(2) 0.14(3) Uiso 0.50 1 d P A .
C87 C 0.000(2) 0.547(2) 0.4250(18) 0.14(2) Uiso 1 1 d . B .
O93 O -0.331(2) 0.611(2) 0.5583(16) 0.25(3) Uiso 1 1 d . . .
O95 O -0.0547(17) 0.5450(15) 0.4739(14) 0.173(18) Uiso 1 1 d . . .
O97 O -0.216(2) 0.553(3) 0.5346(18) 0.11(3) Uiso 0.50 1 d P . .
O99 O -0.320(4) 0.395(4) 0.544(3) 0.11(7) Uiso 0.29(9) 1 d P . .
O107 O -0.410(2) 0.472(2) 0.682(2) 0.09(2) Uiso 0.50 1 d P . .
O116 O 0.087(3) 0.504(3) 0.304(3) 0.20(4) Uiso 0.50 1 d P . .
C147 C -0.3846(11) 0.2958(12) 0.8298(9) 0.039(10) Uiso 1 1 d . . .
O149 O -0.213(2) 0.585(4) 0.5303(18) 0.07(3) Uiso 0.50 1 d P . .
C158 C -0.256(3) 0.374(3) 0.738(2) 0.20(4) Uiso 1 1 d . . .
O159 O -0.333(3) 0.470(3) 0.608(2) 0.17(3) Uiso 0.50 1 d P A .
O171 O -0.294(3) 0.286(3) 0.819(2) 0.16(3) Uiso 0.50 1 d P . .
C1 C -0.1236(13) 0.4642(12) 0.4089(11) 0.064(12) Uiso 1 1 d . . .
S2 S -0.0970(9) 0.4222(9) 0.4354(7) 0.206(10) Uiso 1 1 d . . .
C3 C -0.2076(15) 0.5536(15) 0.4147(12) 0.103(17) Uiso 1 1 d . . .
H3A H -0.2225 0.5681 0.3967 0.124 Uiso 1 1 calc R . .
H3B H -0.2297 0.5338 0.4249 0.124 Uiso 1 1 calc R . .
O4 O 0.1145(15) 0.5534(16) 0.3082(14) 0.036(17) Uiso 0.50 1 d P . .
O18 O 0.1133(19) 0.5461(19) 0.3643(16) 0.095(19) Uiso 0.50 1 d P . .
O6 O -0.129(2) 0.399(2) 0.4189(17) 0.27(3) Uiso 1 1 d . . .
O11 O -0.0641(18) 0.4067(17) 0.4178(14) 0.21(2) Uiso 1 1 d . . .
O38 O -0.248(2) 0.385(3) 0.652(2) 0.13(3) Uiso 0.50 1 d P A 1
C5 C -0.3681(19) 0.2500 0.7500 0.066(17) Uiso 1 2 d S . .
O8 O -0.344(3) 0.431(3) 0.703(3) 0.11(3) Uiso 0.50 1 d P . .
O5 O 0.032(2) 0.690(2) 0.4804(16) 0.082(19) Uiso 0.50 1 d P . .
C7 C -0.071(3) 0.571(4) 0.512(3) 0.10(3) Uiso 0.50 1 d P B 1
O86 O -0.310(3) 0.529(3) 0.572(3) 0.20(4) Uiso 0.50 1 d P C 2
C15 C -0.092(2) 0.558(2) 0.4775(18) 0.05(2) Uiso 0.50 1 d P B 1
C96 C -0.305(2) 0.310(2) 0.7503(14) 0.14(2) Uiso 1 1 d . . .
O9 O 0.173(2) 0.2521(17) 0.682(2) 0.26(3) Uiso 1 1 d . . .
O182 O 0.2516(14) 0.188(2) 0.6133(17) 0.21(2) Uiso 1 1 d . . .
C156 C -0.328(3) 0.358(3) 0.7488(18) 0.22(4) Uiso 1 1 d . . .
O13 O 0.067(3) 0.667(2) 0.4769(18) 0.12(2) Uiso 0.50 1 d P . .
O21 O -0.343(2) 0.420(2) 0.671(2) 0.13(3) Uiso 0.50 1 d P . .
O19 O -0.3083(19) 0.2681(19) 0.8540(16) 0.087(19) Uiso 0.50 1 d P . .
O20 O 0.106(3) 0.540(3) 0.323(3) 0.10(3) Uiso 0.50 1 d P . .
O58 O -0.182(2) 0.612(2) 0.5509(17) 0.08(2) Uiso 0.50 1 d P . .
O22 O -0.363(4) 0.464(4) 0.715(3) 0.16(5) Uiso 0.50 1 d P . .
O148 O 0.0863(15) 0.4792(16) 0.3385(15) 0.057(16) Uiso 0.50 1 d P . .
O26 O 0.034(4) 0.729(4) 0.495(3) 0.20(4) Uiso 0.50 1 d P . .
C157 C 0.063(3) 0.494(3) 0.442(3) 0.26(4) Uiso 1 1 d . B .
O178 O -0.3105(18) 0.3521(19) 0.8260(18) 0.09(2) Uiso 0.50 1 d P . .
O109 O 0.099(5) 0.175(5) 0.743(3) 0.22(10) Uiso 0.43(15) 1 d P . .
O130 O 0.235(3) 0.174(3) 0.750(3) 0.15(6) Uiso 0.48(11) 1 d P . .
O3 O 0.042(3) 0.610(3) 0.471(2) 0.16(3) Uiso 0.50 1 d P . .
O113 O 0.2500 0.2500 0.701(5) 0.27(14) Uiso 0.8(4) 4 d SP . .
O118 O -0.212(3) 0.427(3) 0.634(3) 0.21(4) Uiso 0.50 1 d P A 2
C141 C -0.349(2) 0.3089(19) 0.7290(18) 0.14(2) Uiso 1 1 d . . .
O146 O -0.204(3) 0.476(3) 0.542(3) 0.22(4) Uiso 0.50 1 d P A 2
O10 O -0.175(3) 0.462(3) 0.583(2) 0.15(3) Uiso 0.50 1 d P A 1
O177 O -0.263(3) 0.515(4) 0.572(3) 0.19(4) Uiso 0.50 1 d P A 1
O179 O -0.0008(19) 0.650(2) 0.5152(17) 0.086(19) Uiso 0.50 1 d P . .
C16 C -0.018(3) 0.533(3) 0.447(3) 0.20(4) Uiso 1 1 d . . .
C123 C -0.321(2) 0.233(2) 0.7571(18) 0.14(3) Uiso 1 1 d . . .
O17 O -0.2500 0.2500 0.5000 0.14(3) Uiso 1 4 d S . .

loop_
_atom_site_aniso_label
_atom_site_aniso_U_11
_atom_site_aniso_U_22
_atom_site_aniso_U_33
_atom_site_aniso_U_23
_atom_site_aniso_U_13
_atom_site_aniso_U_12
Pr1 0.126(3) 0.126(3) 0.205(8) 0.005(3) -0.005(3) -0.028(4)
Pr3 0.169(5) 0.169(5) 0.113(8) 0.000 0.000 0.000
Pr2 0.103(6) 0.122(6) 0.054(5) 0.058(6) -0.043(4) 0.066(5)
Pr4 0.000(3) 0.155(8) 0.179(12) 0.000 0.000 0.009(5)
Pr5 0.114(4) 0.323(9) 0.224(7) 0.147(7) -0.022(3) -0.017(4)

loop_
_atom_type_symbol
_atom_type_description
_atom_type_scat_dispersion_real
_atom_type_scat_dispersion_imag
_atom_type_scat_source
C C 0.0033 0.0016 'International Tables Vol C Tables 4.2.6.8 and 6.1.1.4'
H H 0.0000 0.0000 'International Tables Vol C Tables 4.2.6.8 and 6.1.1.4'
O O 0.0106 0.0060 'International Tables Vol C Tables 4.2.6.8 and 6.1.1.4'
S S 0.1246 0.1234 'International Tables Vol C Tables 4.2.6.8 and 6.1.1.4'
Pr Pr -0.2180 2.8214 'International Tables Vol C Tables 4.2.6.8 and 6.1.1.4'

loop_
_geom_angle_atom_site_label_1
_geom_angle_atom_site_label_2
_geom_angle_atom_site_label_3
_geom_angle
_geom_angle_site_symmetry_1
_geom_angle_site_symmetry_3
O109 Pr1 O109 130(9) 7_556 .
O109 Pr1 O130 84(5) 7_556 .
O109 Pr1 O130 146(5) . .
O109 Pr1 O130 146(5) 7_556 7_556
O109 Pr1 O130 84(5) . 7_556
O130 Pr1 O130 64(4) . 7_556
O109 Pr1 O137 111(5) 7_556 7_556
O109 Pr1 O137 112(4) . 7_556
O130 Pr1 O137 46(2) . 7_556
O130 Pr1 O137 39(2) 7_556 7_556
O109 Pr1 O137 112(4) 7_556 .
O109 Pr1 O137 111(5) . .
O130 Pr1 O137 39(2) . .
O130 Pr1 O137 46(2) 7_556 .
O137 Pr1 O137 60(3) 7_556 .
O113 Pr3 O134 98(2) . 3
O113 Pr3 O134 98(2) . .
O134 Pr3 O134 164(4) 3 .
O113 Pr3 O134 98(2) . 2
O134 Pr3 O134 88.9(6) 3 2
O134 Pr3 O134 88.9(6) . 2
O113 Pr3 O134 98(2) . 4
O134 Pr3 O134 88.9(6) 3 4
O134 Pr3 O134 88.9(6) . 4
O134 Pr3 O134 164(4) 2 4
O113 Pr3 O182 133.6(15) . .
O134 Pr3 O182 108(2) 3 .
O134 Pr3 O182 59(2) . .
O134 Pr3 O182 47(2) 2 .
O134 Pr3 O182 119(3) 4 .
O113 Pr3 O182 133.6(15) . 2
O134 Pr3 O182 47(2) 3 2
O134 Pr3 O182 119(3) . 2
O134 Pr3 O182 59(2) 2 2
O134 Pr3 O182 108(2) 4 2
O182 Pr3 O182 61.6(17) . 2
O113 Pr3 O182 133.6(15) . 3
O134 Pr3 O182 59(2) 3 3
O134 Pr3 O182 108(2) . 3
O134 Pr3 O182 119(3) 2 3
O134 Pr3 O182 47(2) 4 3
O182 Pr3 O182 93(3) . 3
O182 Pr3 O182 61.6(17) 2 3
O113 Pr3 O182 133.6(15) . 4
O134 Pr3 O182 119(3) 3 4
O134 Pr3 O182 47(2) . 4
O134 Pr3 O182 108(2) 2 4
O134 Pr3 O182 59(2) 4 4
O182 Pr3 O182 61.6(17) . 4
O182 Pr3 O182 93(3) 2 4
O182 Pr3 O182 61.6(17) 3 4
O113 Pr3 O9 63.4(19) . 3
O134 Pr3 O9 51(2) 3 3
O134 Pr3 O9 139(2) . 3
O134 Pr3 O9 61(2) 2 3
O134 Pr3 O9 127.5(18) 4 3
O182 Pr3 O9 105.9(18) . 3
O182 Pr3 O9 70(2) 2 3
O182 Pr3 O9 110.1(18) 3 3
O182 Pr3 O9 163(2) 4 3
O113 Pr3 O9 63.4(19) . 2
O134 Pr3 O9 127.5(18) 3 2
O134 Pr3 O9 61(2) . 2
O134 Pr3 O9 51(2) 2 2
O134 Pr3 O9 139(2) 4 2
O182 Pr3 O9 70(2) . 2
O182 Pr3 O9 110.1(18) 2 2
O182 Pr3 O9 163(2) 3 2
O182 Pr3 O9 105.9(18) 4 2
O9 Pr3 O9 78.4(15) 3 2
O113 Pr3 O9 63.4(18) . 4
O134 Pr3 O9 61(2) 3 4
O134 Pr3 O9 127.5(18) . 4
O134 Pr3 O9 139(2) 2 4
O134 Pr3 O9 51(2) 4 4
O182 Pr3 O9 163(2) . 4
O182 Pr3 O9 105.9(18) 2 4
O182 Pr3 O9 70(2) 3 4
O182 Pr3 O9 110.1(18) 4 4
O9 Pr3 O9 78.4(15) 3 4
O9 Pr3 O9 127(4) 2 4
O182 O134 Pr3 83(3) 4 .
O130 O137 Pr1 68(3) . .
Pr2 Pr2 O95 78.1(11) 9_566 .
Pr2 Pr2 O95 71.0(11) 9_566 9_566
O95 Pr2 O95 149.1(7) . 9_566
Pr2 Pr2 C16 75(2) 9_566 9_566
O95 Pr2 C16 133(2) . 9_566
O95 Pr2 C16 37(2) 9_566 9_566
Pr2 Pr2 C16 76(2) 9_566 .
O95 Pr2 C16 38(2) . .
O95 Pr2 C16 130(2) 9_566 .
C16 Pr2 C16 150.7(12) 9_566 .
Pr2 Pr2 C82 90.3(15) 9_566 9_566
O95 Pr2 C82 116.1(19) . 9_566
O95 Pr2 C82 65.0(19) 9_566 9_566
C16 Pr2 C82 29(2) 9_566 9_566
C16 Pr2 C82 152(3) . 9_566
Pr2 Pr2 C7 98(2) 9_566 .
O95 Pr2 C7 40(3) . .
O95 Pr2 C7 144(3) 9_566 .
C16 Pr2 C7 108(3) 9_566 .
C16 Pr2 C7 76(3) . .
C82 Pr2 C7 82(3) 9_566 .
Pr2 Pr2 C56 82(4) 9_566 .
O95 Pr2 C56 59(5) . .
O95 Pr2 C56 115(5) 9_566 .
C16 Pr2 C56 80(5) 9_566 .
C16 Pr2 C56 97(5) . .
C82 Pr2 C56 57(5) 9_566 .
C7 Pr2 C56 29(4) . .
Pr4 Pr4 C123 78.2(19) 5_556 6_456
Pr4 Pr4 C123 78.2(19) 5_556 5_556
C123 Pr4 C123 156(4) 6_456 5_556
Pr4 Pr4 C96 73.0(14) 5_556 6_456
C123 Pr4 C96 59(2) 6_456 6_456
C123 Pr4 C96 113(3) 5_556 6_456
Pr4 Pr4 C96 73.0(14) 5_556 5_556
C123 Pr4 C96 113(3) 6_456 5_556
C123 Pr4 C96 59(2) 5_556 5_556
C96 Pr4 C96 146(3) 6_456 5_556
Pr4 Pr4 C96 72.5(14) 5_556 3_455
C123 Pr4 C96 33(2) 6_456 3_455
C123 Pr4 C96 136(2) 5_556 3_455
C96 Pr4 C96 89(3) 6_456 3_455
C96 Pr4 C96 81(3) 5_556 3_455
Pr4 Pr4 C96 72.5(14) 5_556 .
C123 Pr4 C96 136(2) 6_456 .
C123 Pr4 C96 33(2) 5_556 .
C96 Pr4 C96 81(3) 6_456 .
C96 Pr4 C96 89(3) 5_556 .
C96 Pr4 C96 145(3) 3_455 .
Pr4 Pr4 C123 64.1(18) 5_556 3_455
C123 Pr4 C123 29(3) 6_456 3_455
C123 Pr4 C123 134(2) 5_556 3_455
C96 Pr4 C123 32.5(18) 6_456 3_455
C96 Pr4 C123 126(2) 5_556 3_455
C96 Pr4 C123 57(2) 3_455 3_455
C96 Pr4 C123 107(2) . 3_455
Pr4 Pr4 C123 64.1(18) 5_556 .
C123 Pr4 C123 134(2) 6_456 .
C123 Pr4 C123 29(3) 5_556 .
C96 Pr4 C123 126(2) 6_456 .
C96 Pr4 C123 32.5(18) 5_556 .
C96 Pr4 C123 107(2) 3_455 .
C96 Pr4 C123 57(2) . .
C123 Pr4 C123 128(4) 3_455 .
Pr4 Pr4 O171 142.1(19) 5_556 5_556
C123 Pr4 O171 121(2) 6_456 5_556
C123 Pr4 O171 79(3) 5_556 5_556
C96 Pr4 O171 144(2) 6_456 5_556
C96 Pr4 O171 69(2) 5_556 5_556
C96 Pr4 O171 106(2) 3_455 5_556
C96 Pr4 O171 102(2) . 5_556
C123 Pr4 O171 147(2) 3_455 5_556
C123 Pr4 O171 81(3) . 5_556
Pr4 Pr4 O171 142.1(19) 5_556 6_456
C123 Pr4 O171 79(3) 6_456 6_456
C123 Pr4 O171 121(2) 5_556 6_456
C96 Pr4 O171 69(2) 6_456 6_456
C96 Pr4 O171 144(2) 5_556 6_456
C96 Pr4 O171 102(2) 3_455 6_456
C96 Pr4 O171 106(2) . 6_456
C123 Pr4 O171 81(3) 3_455 6_456
C123 Pr4 O171 147(2) . 6_456
O171 Pr4 O171 76(4) 5_556 6_456
O85 Pr5 O118 72(4) . .
O85 Pr5 O10 87(3) . .
O118 Pr5 O10 75(4) . .
O85 Pr5 O177 58(4) . .
O118 Pr5 O177 124(4) . .
O10 Pr5 O177 80(3) . .
O85 Pr5 O74 63(3) . .
O118 Pr5 O74 80(3) . .
O10 Pr5 O74 27(2) . .
O177 Pr5 O74 58(3) . .
O85 Pr5 O146 100(4) . .
O118 Pr5 O146 120(4) . .
O10 Pr5 O146 45(3) . .
O177 Pr5 O146 55(3) . .
O74 Pr5 O146 47(3) . .
O85 Pr5 O72 139(4) . .
O118 Pr5 O72 75(3) . .
O10 Pr5 O72 106(3) . .
O177 Pr5 O72 161(3) . .
O74 Pr5 O72 133(2) . .
O146 Pr5 O72 117(3) . .
O85 Pr5 O159 61(3) . .
O118 Pr5 O159 109(4) . .
O10 Pr5 O159 143(3) . .
O177 Pr5 O159 67(3) . .
O74 Pr5 O159 116(2) . .
O146 Pr5 O159 118(3) . .
O72 Pr5 O159 110(2) . .
O85 Pr5 O38 87(3) . .
O118 Pr5 O38 37(3) . .
O10 Pr5 O38 109(3) . .
O177 Pr5 O38 143(3) . .
O74 Pr5 O38 117(2) . .
O146 Pr5 O38 152(3) . .
O72 Pr5 O38 52(2) . .
O159 Pr5 O38 89(2) . .
O85 Pr5 O55 144(3) . .
O118 Pr5 O55 103(3) . .
O10 Pr5 O55 58(2) . .
O177 Pr5 O55 104(3) . .
O74 Pr5 O55 81.0(19) . .
O146 Pr5 O55 50(2) . .
O72 Pr5 O55 66.7(17) . .
O159 Pr5 O55 145(2) . .
O38 Pr5 O55 110.7(16) . .
O149 S6 O58 91(9) . .
O149 S6 O97 13(9) . .
O58 S6 O97 95(4) . .
O149 S6 O70 117(9) . .
O58 S6 O70 27(3) . .
O97 S6 O70 119(4) . .
O149 S6 O1 101(9) . .
O58 S6 O1 137(4) . .
O97 S6 O1 90(3) . .
O70 S6 O1 119(3) . .
O149 S6 C9 91(9) . .
O58 S6 C9 111(3) . .
O97 S6 C9 101(3) . .
O70 S6 C9 114(3) . .
O1 S6 C9 111(2) . .
O8 S7 O22 61(6) . .
O8 S7 O107 154(6) . .
O22 S7 O107 96(6) . .
O8 S7 O21 62(5) . .
O22 S7 O21 116(6) . .
O107 S7 O21 126(5) . .
O8 S7 O23 37(5) . .
O22 S7 O23 24(5) . .
O107 S7 O23 121(5) . .
O21 S7 O23 97(4) . .
O8 S7 C25 99(4) . .
O22 S7 C25 111(6) . .
O107 S7 C25 102(3) . .
O21 S7 C25 104(3) . .
O23 S7 C25 105(3) . .
O8 S7 O2 150(5) . .
O22 S7 O2 118(6) . .
O107 S7 O2 29(3) . .
O21 S7 O2 97(4) . .
O23 S7 O2 140(4) . .
C25 S7 O2 107(2) . .
O20 S8 O49 147(6) . .
O20 S8 O18 99(5) . .
O49 S8 O18 83(4) . .
O20 S8 O148 110(6) . .
O49 S8 O148 45(3) . .
O18 S8 O148 119(4) . .
O20 S8 O116 57(5) . .
O49 S8 O116 106(5) . .
O18 S8 O116 149(4) . .
O148 S8 O116 61(4) . .
O20 S8 O4 6(5) . .
O49 S8 O4 153(4) . .
O18 S8 O4 100(3) . .
O148 S8 O4 113(3) . .
O116 S8 O4 59(4) . .
O20 S8 C36 113(5) . .
O49 S8 C36 98(3) . .
O18 S8 C36 103(3) . .
O148 S8 C36 112(2) . .
O116 S8 C36 105(4) . .
O4 S8 C36 107(2) . .
O60 S10 O178 58(4) . .
O60 S10 O171 139(5) . .
O178 S10 O171 91(5) . .
O60 S10 O19 123(5) . .
O178 S10 O19 143(4) . .
O171 S10 O19 67(4) . .
O60 S10 O75 51(4) . .
O178 S10 O75 108(4) . .
O171 S10 O75 153(5) . .
O19 S10 O75 87(4) . .
O60 S10 C147 105(3) . .
O178 S10 C147 114(3) . .
O171 S10 C147 112(4) . .
O19 S10 C147 102(3) . .
O75 S10 C147 79(3) . .
C25 C13 C14 116(4) . .
C30 C14 C43 127(3) . .
C30 C14 C13 123(4) . .
C43 C14 C13 109(4) . .
C20 C18 C4 119(4) . .
O5 S1 O71 64(5) . .
O5 S1 O179 124(5) . .
O71 S1 O179 61(5) . .
O5 S1 O13 52(3) . .
O71 S1 O13 96(6) . .
O179 S1 O13 142(5) . .
O5 S1 O3 112(6) . .
O71 S1 O3 160(6) . .
O179 S1 O3 123(5) . .
O13 S1 O3 69(4) . .
O5 S1 C51 67(4) . .
O71 S1 C51 103(5) . .
O179 S1 C51 118(4) . .
O13 S1 C51 95(4) . .
O3 S1 C51 92(4) . .
O5 S1 O26 26(4) . .
O71 S1 O26 37(6) . .
O179 S1 O26 98(4) . .
O13 S1 O26 68(4) . .
O3 S1 O26 136(5) . .
C51 S1 O26 82(3) . .
O107 O2 S7 51(5) . .
C26 C4 C38 124(4) . .
C26 C4 C18 122(3) . .
C38 C4 C18 113(4) . .
C19 C6 C48 130(3) . .
C19 C6 C28 117(3) . .
C48 C6 C28 113(3) . .
C34 C8 C40 110(4) . .
C34 C8 C47 129(4) . .
C40 C8 C47 121(3) . .
C39 C9 C34 117(5) . .
C39 C9 S6 123(3) . .
C34 C9 S6 120(3) . .
C29 C10 C17 122(4) . .
C29 C10 C59 110(4) . .
C17 C10 C59 128(4) . .
C58 C11 C26 125(4) . .
C58 C11 C3 118(4) . .
C26 C11 C3 117(4) . .
C37 C12 C41 109(3) . .
C37 C12 C59 132(4) . .
C41 C12 C59 118(3) . .
C22 C17 C10 130(4) . .
C22 C17 O31 115(4) . .
C10 C17 O31 114(4) . .
C19 C2 C30 130(3) . .
C19 C2 C54 108(3) . .
C30 C2 C54 119(3) . .
C2 C19 C6 130(4) . .
C2 C19 O7 109(3) . .
C6 C19 O7 118(3) . .
C18 C20 C37 125(3) . .
C18 C20 C35 131(3) . .
C37 C20 C35 104(3) . .
C17 C22 C47 130(4) . .
C17 C22 C44 110(4) . .
C47 C22 C44 117(4) . .
O22 O23 O8 98(10) . .
O22 O23 S7 51(10) . .
O8 O23 S7 48(7) . .
C66 C25 C13 131(4) . .
C66 C25 S7 114(4) . .
C13 C25 S7 114(3) . .
O16 C26 C11 125(4) . .
O16 C26 C4 115(4) . .
C11 C26 C4 119(4) . .
C43 C27 C48 132(4) . 5_556
C43 C27 C66 114(4) . .
C48 C27 C66 113(3) 5_556 .
C147 C28 C6 120(3) . .
C10 C29 C51 113(4) . .
C14 C30 C2 126(3) . .
C40 C32 C3 126(4) . .
C40 C32 C39 115(3) . .
C3 C32 C39 119(4) . .
C8 C34 C9 129(5) . .
C36 C35 C20 125(4) . .
C35 C36 C41 121(4) . .
C35 C36 S8 118(3) . .
C41 C36 S8 121(3) . .
C12 C37 C20 135(4) . .
C12 C37 O15 113(3) . .
C20 C37 O15 108(3) . .
C4 C38 C1 104(4) . .
C9 C39 C32 122(4) . .
O14 C40 C32 115(3) . .
O14 C40 C8 120(3) . .
C32 C40 C8 125(4) . .
C36 C41 C12 123(4) . .
C27 C43 O12 117(4) . .
C27 C43 C14 136(4) . .
O12 C43 C14 107(3) . .
C51 C44 C22 116(4) . .
C8 C47 C22 120(3) . .
C6 C48 C27 115(4) . 5_556
O148 O49 S8 78(6) . .
O148 O49 O18 119(7) . .
S8 O49 O18 50(3) . .
C44 C51 C29 125(4) . .
C44 C51 O5 123(4) . .
C29 C51 O5 112(4) . .
C44 C51 S1 110(4) . .
C29 C51 S1 120(3) . .
O5 C51 S1 37(2) . .
C147 C54 C2 123(4) . .
C7 C56 Pr2 81(9) . .
C1 C58 C11 117(4) . .
C10 C59 C12 118(4) . .
O75 O60 O178 138(8) . .
O75 O60 S10 73(5) . .
O178 O60 S10 66(5) . .
O95 C61 C16 68(5) . .
O95 C61 C15 42(3) . .
C16 C61 C15 109(5) . .
O95 C61 C87 101(4) . .
C16 C61 C87 35(4) . .
C15 C61 C87 142(4) . .
C25 C66 C27 114(4) . .
O58 O70 S6 56(8) . .
O179 O71 S1 58(5) . .
O179 O71 O26 168(10) . .
S1 O71 O26 113(9) . .
O179 O71 O5 115(9) . .
S1 O71 O5 57(5) . .
O26 O71 O5 55(6) . .
O60 O75 S10 56(4) . .
C16 C82 C87 47(5) . .
C16 C82 C157 118(7) . .
C87 C82 C157 106(6) . .
C16 C82 Pr2 68(6) . 9_566
C87 C82 Pr2 112(5) . 9_566
C157 C82 Pr2 85(5) . 9_566
C16 C87 C82 63(6) . .
C16 C87 C61 49(6) . .
C82 C87 C61 103(5) . .
C15 O95 C61 85(5) . .
C15 O95 C7 61(5) . .
C61 O95 C7 133(5) . .
C15 O95 C16 142(7) . .
C61 O95 C16 58(4) . .
C7 O95 C16 152(5) . .
C15 O95 Pr2 141(6) . .
C61 O95 Pr2 133(4) . .
C7 O95 Pr2 83(4) . .
C16 O95 Pr2 77(4) . .
C15 O95 Pr2 134(5) . 9_566
C61 O95 Pr2 129(4) . 9_566
C7 O95 Pr2 97(4) . 9_566
C16 O95 Pr2 75(4) . 9_566
Pr2 O95 Pr2 30.9(7) . 9_566
O149 O97 S6 8(5) . .
O2 O107 S7 100(7) . .
O20 O116 O148 83(8) . .
O20 O116 S8 35(5) . .
O148 O116 S8 52(4) . .
O20 O116 O4 27(5) . .
O148 O116 O4 109(7) . .
S8 O116 O4 62(4) . .
C28 C147 C54 121(4) . .
C28 C147 S10 126(3) . .
C54 C147 S10 112(3) . .
S6 O149 O97 160(10) . .
S6 O149 O58 67(9) . .
O97 O149 O58 118(10) . .
O24 O159 Pr5 80(3) . .
S10 O171 O19 58(4) . .
S10 O171 Pr4 163(6) . 5_556
O19 O171 Pr4 135(5) . 5_556
C58 C1 C38 130(4) . .
C58 C1 S2 120(4) . .
C38 C1 S2 110(3) . .
O11 S2 O6 93(4) . .
O11 S2 C1 103(3) . .
O6 S2 C1 75(3) . .
C32 C3 C11 115(4) . .
O20 O4 S8 7(7) . .
O20 O4 O116 58(8) . .
S8 O4 O116 59(4) . .
S8 O18 O49 46(3) . .
S8 O18 O20 33(3) . .
O49 O18 O20 76(5) . .
C123 C5 C123 45(4) 5_556 .
O23 O8 S7 95(9) . .
O23 O8 O21 153(10) . .
S7 O8 O21 71(7) . .
O23 O8 O22 32(8) . .
S7 O8 O22 63(8) . .
O21 O8 O22 125(10) . .
S1 O5 O26 129(8) . .
S1 O5 O13 79(5) . .
O26 O5 O13 120(8) . .
S1 O5 O71 59(5) . .
O26 O5 O71 70(7) . .
O13 O5 O71 111(7) . .
S1 O5 C51 76(4) . .
O26 O5 C51 123(7) . .
O13 O5 C51 114(6) . .
O71 O5 C51 107(6) . .
C56 C7 C15 111(10) . .
C56 C7 O95 102(10) . .
C15 C7 O95 39(4) . .
C56 C7 Pr2 70(8) . .
C15 C7 Pr2 95(5) . .
O95 C7 Pr2 57(3) . .
O95 C15 C7 80(6) . .
O95 C15 C61 53(4) . .
C7 C15 C61 123(6) . .
C123 C96 C141 66(4) 5_556 .
C123 C96 C156 132(7) 5_556 .
C141 C96 C156 69(5) . .
C123 C96 Pr4 69(4) 5_556 5_556
C141 C96 Pr4 134(4) . 5_556
C156 C96 Pr4 158(5) . 5_556
C123 C96 Pr4 60(4) 5_556 .
C141 C96 Pr4 111(4) . .
C156 C96 Pr4 154(5) . .
Pr4 C96 Pr4 34.5(10) 5_556 .
O134 O182 Pr3 51(3) 2 .
C96 C156 C141 55(4) . .
O5 O13 S1 49(4) . .
O8 O21 S7 46(4) . .
S10 O19 O171 55(4) . .
O4 O20 S8 167(10) . .
O4 O20 O116 95(10) . .
S8 O20 O116 87(8) . .
O4 O20 O18 133(10) . .
S8 O20 O18 48(5) . .
O116 O20 O18 131(9) . .
O70 O58 S6 97(9) . .
O70 O58 O149 119(10) . .
S6 O58 O149 23(4) . .
O23 O22 S7 104(10) . .
O23 O22 O8 50(10) . .
S7 O22 O8 56(8) . .
O49 O148 S8 57(4) . .
O49 O148 O116 124(7) . .
S8 O148 O116 67(4) . .
O5 O26 O71 54(6) . .
O5 O26 S1 24(4) . .
O71 O26 S1 30(5) . .
O60 O178 S10 56(4) . .
O130 O130 O137 114(10) 6_556 .
O130 O130 Pr1 167(2) 6_556 .
O137 O130 Pr1 74(4) . .
C123 C141 C96 51(4) 5_556 .
C123 C141 C156 107(5) 5_556 .
C96 C141 C156 57(4) . .
O71 O179 S1 61(5) . .
C87 C16 C82 70(8) . .
C87 C16 C61 96(8) . .
C82 C16 C61 139(9) . .
C87 C16 O95 144(10) . .
C82 C16 O95 146(9) . .
C61 C16 O95 54(4) . .
C87 C16 Pr2 145(8) . 9_566
C82 C16 Pr2 83(6) . 9_566
C61 C16 Pr2 119(6) . 9_566
O95 C16 Pr2 68(4) . 9_566
C87 C16 Pr2 132(8) . .
C82 C16 Pr2 98(6) . .
C61 C16 Pr2 119(6) . .
O95 C16 Pr2 65(4) . .
Pr2 C16 Pr2 29.3(13) 9_566 .
C141 C123 C96 63(4) 5_556 5_556
C141 C123 C5 81(4) 5_556 .
C96 C123 C5 125(6) 5_556 .
C141 C123 C123 148(3) 5_556 5_556
C96 C123 C123 132(10) 5_556 5_556
C5 C123 C123 67(2) . 5_556
C141 C123 Pr4 127(4) 5_556 5_556
C96 C123 Pr4 86(4) 5_556 5_556
C5 C123 Pr4 147(4) . 5_556
C123 C123 Pr4 85(3) 5_556 5_556
C141 C123 Pr4 141(4) 5_556 .
C96 C123 Pr4 79(4) 5_556 .
C5 C123 Pr4 131(3) . .
C123 C123 Pr4 66(2) 5_556 .
Pr4 C123 Pr4 37.6(11) 5_556 .

loop_
_geom_bond_atom_site_label_1
_geom_bond_atom_site_label_2
_geom_bond_distance
_geom_bond_site_symmetry_2
Pr1 O109 1.80(15) 7_556
Pr1 O109 1.80(15) .
Pr1 O130 2.47(8) .
Pr1 O130 2.47(8) 7_556
Pr1 O137 2.56(6) 7_556
Pr1 O137 2.56(6) .
Pr3 O113 1.9(2) .
Pr3 O134 2.01(7) 3
Pr3 O134 2.01(7) .
Pr3 O134 2.01(7) 2
Pr3 O134 2.01(7) 4
Pr3 O182 2.58(7) .
Pr3 O182 2.58(7) 2
Pr3 O182 2.58(7) 3
Pr3 O182 2.58(7) 4
Pr3 O9 2.60(8) 3
Pr3 O9 2.60(8) 2
Pr3 O9 2.60(8) 4
O134 O182 1.89(8) 4
O137 O130 1.67(10) .
Pr2 Pr2 1.330(12) 9_566
Pr2 O95 2.45(6) .
Pr2 O95 2.53(5) 9_566
Pr2 C16 2.63(11) 9_566
Pr2 C16 2.62(11) .
Pr2 C82 2.82(9) 9_566
Pr2 C7 2.89(11) .
Pr2 C56 2.74(17) .
Pr4 Pr4 1.51(2) 5_556
Pr4 C123 2.23(6) 6_456
Pr4 C123 2.23(6) 5_556
Pr4 C96 2.55(7) 6_456
Pr4 C96 2.55(7) 5_556
Pr4 C96 2.56(7) 3_455
Pr4 C96 2.56(7) .
Pr4 C123 2.42(6) 3_455
Pr4 C123 2.42(6) .
Pr4 O171 2.78(10) 5_556
Pr4 O171 2.78(10) 6_456
Pr5 O85 1.73(9) .
Pr5 O118 2.06(11) .
Pr5 O10 2.34(8) .
Pr5 O177 2.50(11) .
Pr5 O74 2.60(7) .
Pr5 O146 2.76(11) .
Pr5 O72 2.76(7) .
Pr5 O159 2.82(8) .
Pr5 O38 2.99(9) .
Pr5 O55 2.96(4) .
S6 O149 0.59(11) .
S6 O58 1.40(7) .
S6 O97 1.56(9) .
S6 O70 1.67(7) .
S6 O1 1.76(5) .
S6 C9 1.88(4) .
S7 O8 1.15(9) .
S7 O22 1.24(13) .
S7 O107 1.42(6) .
S7 O21 1.50(8) .
S7 O23 1.54(8) .
S7 C25 1.86(4) .
S7 O2 1.80(6) .
S8 O20 0.99(11) .
S8 O49 1.26(6) .
S8 O18 1.34(6) .
S8 O148 1.47(5) .
S8 O116 1.71(11) .
S8 O4 1.76(6) .
S8 C36 1.78(4) .
S9 O86 2.02(11) .
S10 O60 1.31(7) .
S10 O178 1.44(6) .
S10 O171 1.46(9) .
S10 O19 1.51(6) .
S10 O75 1.51(7) .
S10 C147 1.89(4) .
O12 C43 1.50(4) .
C13 C25 1.38(5) .
C13 C14 1.51(5) .
C14 C30 1.35(5) .
C14 C43 1.45(5) .
O15 C37 1.49(4) .
O16 C26 1.34(4) .
C18 C20 1.28(4) .
C18 C4 1.60(5) .
S1 O5 1.22(6) .
S1 O71 1.25(9) .
S1 O179 1.21(6) .
S1 O13 1.59(7) .
S1 O3 1.71(8) .
S1 C51 1.96(5) .
S1 O26 2.30(13) .
O2 O107 0.89(7) .
C4 C26 1.43(5) .
C4 C38 1.52(6) .
C6 C19 1.30(4) .
C6 C48 1.44(4) .
C6 C28 1.46(5) .
O7 C19 1.45(4) .
C8 C34 1.26(5) .
C8 C40 1.43(4) .
C8 C47 1.38(4) .
C9 C39 1.26(5) .
C9 C34 1.41(5) .
C10 C29 1.29(4) .
C10 C17 1.32(4) .
C10 C59 1.41(5) .
C11 C58 1.38(5) .
C11 C26 1.38(5) .
C11 C3 1.58(5) .
C12 C37 1.31(4) .
C12 C41 1.40(4) .
C12 C59 1.45(5) .
O14 C40 1.33(4) .
C17 C22 1.29(5) .
C17 O31 1.38(4) .
C2 C19 1.25(4) .
C2 C30 1.52(4) .
C2 C54 1.56(5) .
C20 C37 1.39(4) .
C20 C35 1.55(5) .
C22 C47 1.52(5) .
C22 C44 1.50(5) .
O23 O22 0.66(12) .
O23 O8 0.94(9) .
O24 O159 1.72(9) .
C25 C66 1.29(5) .
C27 C43 1.19(4) .
C27 C48 1.54(5) 5_556
C27 C66 1.58(5) .
C28 C147 1.22(4) .
C29 C51 1.41(5) .
C32 C40 1.37(4) .
C32 C3 1.39(5) .
C32 C39 1.41(5) .
C35 C36 1.22(4) .
C36 C41 1.38(5) .
C38 C1 1.65(6) .
C44 C51 1.34(5) .
C48 C27 1.54(5) 5_556
O49 O148 1.06(7) .
O49 O18 1.74(9) .
C51 O5 1.86(7) .
C54 C147 1.31(5) .
C56 C7 1.4(2) .
C58 C1 1.27(4) .
O60 O75 1.23(8) .
O60 O178 1.33(8) .
C61 O95 1.44(6) .
C61 C16 1.50(10) .
C61 C15 1.80(9) .
C61 C87 1.97(8) .
O70 O58 0.76(8) .
O71 O179 1.24(10) .
O71 O26 1.51(13) .
O71 O5 1.30(10) .
C82 C16 1.37(10) .
C82 C87 1.44(9) .
C82 C157 1.78(11) .
C82 Pr2 2.82(9) 9_566
C87 C16 1.13(11) .
O95 C15 1.20(7) .
O95 C7 1.88(13) .
O95 C16 1.65(11) .
O95 Pr2 2.53(5) 9_566
O97 O149 1.00(9) .
O116 O20 1.45(11) .
O116 O148 1.63(11) .
O116 O4 1.70(11) .
O149 O58 1.52(10) .
C158 C158 1.11(17) 6_456
O171 O19 1.63(10) .
O171 Pr4 2.78(10) 5_556
C1 S2 1.87(5) .
S2 O11 1.33(5) .
S2 O6 1.39(6) .
O4 O20 0.78(10) .
O18 O20 1.79(11) .
C5 C123 1.55(7) 5_556
C5 C123 1.55(7) .
O8 O21 1.40(11) .
O8 O22 1.22(14) .
O5 O26 1.32(12) .
O5 O13 1.27(7) .
C7 C15 1.67(13) .
C96 C123 1.40(8) 5_556
C96 C141 1.59(8) .
C96 C156 1.62(11) .
C96 Pr4 2.55(7) 5_556
O182 O134 1.89(8) 2
C156 C141 1.81(11) .
O130 O130 0.90(17) 6_556
C141 C123 1.63(8) 5_556
C16 Pr2 2.63(11) 9_566
C123 C141 1.63(8) 5_556
C123 C96 1.40(8) 5_556
C123 C123 1.19(11) 5_556
C123 Pr4 2.23(6) 5_556
